data_2212753
loop_
_publ_author_name
'Zhu, Jian-Wei'
'E Yang'
'Xu-Chun Song'
'You-Dan Lin'

_publ_section_title
;
 Bis(2,2'-bipyridine-\k^2^<i>N</i>,<i>N</i>')dibromidocadmium(II)
;
_journal_coeditor_code AT2233
_journal_issue 4
_journal_name_full 'Acta Crystallographica Section E'
_journal_page_first m1044
_journal_page_last m1045
_journal_paper_doi 10.1107/S1600536807011063
_journal_volume 63
_journal_year 2007
_chemical_formula_iupac '[Cd Br2 (C10 H8 N2)2]'
_chemical_formula_moiety 'C20 H16 Br2 Cd N4'
_chemical_formula_sum 'C20 H16 Br2 Cd N4'
_chemical_formula_weight 584.59
_chemical_name_systematic
;
Bis(2,2'-bipyridine-\k^2^N,N')dibromidocadmium(II)
;
_space_group_IT_number 15
_symmetry_cell_setting monoclinic
_symmetry_space_group_name_Hall '-C 2yc'
_symmetry_space_group_name_H-M 'C 1 2/c 1'
_atom_sites_solution_hydrogens geom
_atom_sites_solution_primary direct
_atom_sites_solution_secondary difmap
_audit_creation_method SHELXL-97
_cell_angle_alpha 90.00
_cell_angle_beta 121.097(2)
_cell_angle_gamma 90.00
_cell_formula_units_Z 4
_cell_length_a 16.7350(4)
_cell_length_b 9.4399(3)
_cell_length_c 15.0421(6)
_cell_measurement_reflns_used 225
_cell_measurement_temperature 273(2)
_cell_measurement_theta_max 28.50
_cell_measurement_theta_min 2.58
_cell_volume 2034.81(12)
_computing_cell_refinement SMART
_computing_data_collection 'SMART (Siemens, 1996)'
_computing_data_reduction 'SAINT (Siemens,1996)'
_computing_molecular_graphics SHELXTL
_computing_publication_material SHELXTL
_computing_structure_refinement SHELXTL
_computing_structure_solution 'SHELXS97 (Sheldrick, 1997)'
_diffrn_ambient_temperature 273(2)
_diffrn_measured_fraction_theta_full 0.992
_diffrn_measured_fraction_theta_max 0.992
_diffrn_measurement_device_type 'Bruker APEXII CCD area-detector'
_diffrn_measurement_method '\f and \w'
_diffrn_radiation_monochromator graphite
_diffrn_radiation_source 'fine-focus sealed tube'
_diffrn_radiation_type MoK\a
_diffrn_radiation_wavelength 0.71073
_diffrn_reflns_av_R_equivalents 0.0636
_diffrn_reflns_av_sigmaI/netI 0.0661
_diffrn_reflns_limit_h_max 22
_diffrn_reflns_limit_h_min -22
_diffrn_reflns_limit_k_max 12
_diffrn_reflns_limit_k_min -8
_diffrn_reflns_limit_l_max 20
_diffrn_reflns_limit_l_min -19
_diffrn_reflns_number 8104
_diffrn_reflns_theta_full 28.50
_diffrn_reflns_theta_max 28.50
_diffrn_reflns_theta_min 2.58
_diffrn_standards_number 0
_exptl_absorpt_coefficient_mu 5.012
_exptl_absorpt_correction_T_max .6700
_exptl_absorpt_correction_T_min .55000
_exptl_absorpt_correction_type multi-scan
_exptl_absorpt_process_details '(SADABS; Sheldrick, 1996)'
_exptl_crystal_colour colourless
_exptl_crystal_density_diffrn 1.908
_exptl_crystal_density_method 'not measured'
_exptl_crystal_description prism
_exptl_crystal_F_000 1128
_exptl_crystal_size_max .25
_exptl_crystal_size_mid .10
_exptl_crystal_size_min .08
_refine_diff_density_max 0.368
_refine_diff_density_min -0.709
_refine_ls_extinction_method none
_refine_ls_goodness_of_fit_ref 0.879
_refine_ls_hydrogen_treatment constr
_refine_ls_matrix_type full
_refine_ls_number_parameters 123
_refine_ls_number_reflns 2557
_refine_ls_number_restraints 0
_refine_ls_restrained_S_all 0.879
_refine_ls_R_factor_all 0.0562
_refine_ls_R_factor_gt 0.0307
_refine_ls_shift/su_max 0.000
_refine_ls_shift/su_mean 0.000
_refine_ls_structure_factor_coef Fsqd
_refine_ls_weighting_details 'calc w=1/[\s^2^(Fo^2^)+(0.0144P)^2^] where P=(Fo^2^+2Fc^2^)/3'
_refine_ls_weighting_scheme calc
_refine_ls_wR_factor_gt 0.0555
_refine_ls_wR_factor_ref 0.0597
_reflns_number_gt 1669
_reflns_number_total 2557
_reflns_threshold_expression I>2\s(I)
_cod_data_source_file at2233.cif
_cod_data_source_block I
_cod_original_cell_volume 2034.81(11)
_cod_original_sg_symbol_H-M 'C 2/c'
_cod_database_code 2212753
_cod_database_fobs_code 2212753

loop_
_symmetry_equiv_pos_as_xyz
'x, y, z'
'-x, y, -z+1/2'
'x+1/2, y+1/2, z'
'-x+1/2, y+1/2, -z+1/2'
'-x, -y, -z'
'x, -y, z-1/2'
'-x+1/2, -y+1/2, -z'
'x+1/2, -y+1/2, z-1/2'

loop_
_atom_site_type_symbol
_atom_site_label
_atom_site_fract_x
_atom_site_fract_y
_atom_site_fract_z
_atom_site_U_iso_or_equiv
_atom_site_adp_type
_atom_site_calc_flag
_atom_site_refinement_flags
_atom_site_occupancy
Cd Cd1 0.0000 0.42650(4) 0.2500 0.04164(12) Uani d S 1
Br Br1 0.05668(3) 0.24534(4) 0.15847(3) 0.05997(14) Uani d . 1
N N1 -0.14529(18) 0.4804(3) 0.0931(2) 0.0441(7) Uani d . 1
N N2 -0.08045(19) 0.6202(3) 0.2748(2) 0.0472(7) Uani d . 1
C C1 -0.1769(2) 0.4029(4) 0.0069(3) 0.0540(10) Uani d . 1
H H1A -0.1351 0.3448 0.0007 0.065 Uiso calc R 1
C C2 -0.2688(3) 0.4051(4) -0.0733(3) 0.0642(11) Uani d . 1
H H2A -0.2884 0.3512 -0.1329 0.077 Uiso calc R 1
C C3 -0.3300(3) 0.4886(5) -0.0628(3) 0.0698(12) Uani d . 1
H H3A -0.3929 0.4894 -0.1144 0.084 Uiso calc R 1
C C4 -0.2985(2) 0.5723(4) 0.0248(3) 0.0556(10) Uani d . 1
H H4A -0.3395 0.6307 0.0322 0.067 Uiso calc R 1
C C5 -0.2045(2) 0.5674(4) 0.1016(2) 0.0426(8) Uani d . 1
C C6 -0.1654(2) 0.6570(3) 0.1960(3) 0.0406(8) Uani d . 1
C C7 -0.2100(3) 0.7744(4) 0.2036(3) 0.0558(10) Uani d . 1
H H7A -0.2688 0.7988 0.1485 0.067 Uiso calc R 1
C C8 -0.1689(3) 0.8556(4) 0.2912(3) 0.0679(12) Uani d . 1
H H8A -0.1991 0.9355 0.2957 0.081 Uiso calc R 1
C C9 -0.0830(3) 0.8182(4) 0.3722(3) 0.0657(11) Uani d . 1
H H9A -0.0535 0.8720 0.4327 0.079 Uiso calc R 1
C C10 -0.0413(3) 0.6988(4) 0.3619(3) 0.0609(10) Uani d . 1
H H10A 0.0164 0.6712 0.4175 0.073 Uiso calc R 1

loop_
_atom_site_aniso_label
_atom_site_aniso_U_11
_atom_site_aniso_U_22
_atom_site_aniso_U_33
_atom_site_aniso_U_12
_atom_site_aniso_U_13
_atom_site_aniso_U_23
Cd1 0.03476(19) 0.0453(2) 0.03421(19) 0.000 0.01022(14) 0.000
Br1 0.0511(2) 0.0727(3) 0.0499(2) 0.01109(19) 0.02161(19) -0.00587(19)
N1 0.0381(16) 0.0434(17) 0.0401(17) -0.0006(13) 0.0126(13) -0.0006(13)
N2 0.0426(16) 0.0475(18) 0.0439(17) 0.0040(13) 0.0169(14) -0.0031(14)
C1 0.058(2) 0.047(2) 0.041(2) -0.0001(18) 0.0136(17) -0.0036(18)
C2 0.065(3) 0.059(3) 0.038(2) -0.011(2) 0.0048(19) -0.0003(19)
C3 0.044(2) 0.079(3) 0.052(3) -0.007(2) 0.0007(19) 0.018(2)
C4 0.0366(19) 0.065(2) 0.053(2) 0.0010(18) 0.0142(17) 0.016(2)
C5 0.0344(17) 0.046(2) 0.0409(19) -0.0020(17) 0.0149(15) 0.0108(17)
C6 0.0388(19) 0.045(2) 0.0407(19) 0.0043(16) 0.0224(16) 0.0091(16)
C7 0.051(2) 0.067(3) 0.054(2) 0.014(2) 0.030(2) 0.011(2)
C8 0.087(3) 0.062(3) 0.069(3) 0.027(2) 0.050(3) 0.006(2)
C9 0.088(3) 0.058(3) 0.062(3) -0.001(2) 0.046(3) -0.011(2)
C10 0.058(2) 0.063(3) 0.052(2) 0.003(2) 0.022(2) -0.011(2)

loop_
_atom_type_symbol
_atom_type_description
_atom_type_scat_dispersion_real
_atom_type_scat_dispersion_imag
_atom_type_scat_source
C C 0.0033 0.0016 'International Tables Vol C Tables 4.2.6.8 and 6.1.1.4'
H H 0.0000 0.0000 'International Tables Vol C Tables 4.2.6.8 and 6.1.1.4'
N N 0.0061 0.0033 'International Tables Vol C Tables 4.2.6.8 and 6.1.1.4'
Cd Cd -0.8075 1.2024 'International Tables Vol C Tables 4.2.6.8 and 6.1.1.4'
Br Br -0.2901 2.4595 'International Tables Vol C Tables 4.2.6.8 and 6.1.1.4'

loop_
_geom_angle_atom_site_label_1
_geom_angle_atom_site_label_2
_geom_angle_atom_site_label_3
_geom_angle_site_symmetry_1
_geom_angle_site_symmetry_3
_geom_angle
N1 Cd1 N1 2 . 155.61(13)
N1 Cd1 N2 2 . 92.84(9)
N1 Cd1 N2 . . 68.30(9)
N1 Cd1 N2 2 2 68.30(9)
N1 Cd1 N2 . 2 92.84(9)
N2 Cd1 N2 . 2 81.38(14)
N1 Cd1 Br1 2 2 94.47(7)
N1 Cd1 Br1 . 2 101.17(7)
N2 Cd1 Br1 . 2 91.74(7)
N2 Cd1 Br1 2 2 160.91(7)
N1 Cd1 Br1 2 . 101.17(6)
N1 Cd1 Br1 . . 94.47(7)
N2 Cd1 Br1 . . 160.91(7)
N2 Cd1 Br1 2 . 91.74(7)
Br1 Cd1 Br1 2 . 99.94(2)
C1 N1 C5 . . 119.0(3)
C1 N1 Cd1 . . 121.8(2)
C5 N1 Cd1 . . 117.2(2)
C6 N2 C10 . . 118.6(3)
C6 N2 Cd1 . . 118.7(2)
C10 N2 Cd1 . . 122.6(2)
N1 C1 C2 . . 123.0(4)
N1 C1 H1A . . 118.5
C2 C1 H1A . . 118.5
C3 C2 C1 . . 118.1(4)
C3 C2 H2A . . 120.9
C1 C2 H2A . . 120.9
C2 C3 C4 . . 120.0(3)
C2 C3 H3A . . 120.0
C4 C3 H3A . . 120.0
C3 C4 C5 . . 118.8(4)
C3 C4 H4A . . 120.6
C5 C4 H4A . . 120.6
N1 C5 C4 . . 121.1(3)
N1 C5 C6 . . 117.2(3)
C4 C5 C6 . . 121.7(3)
N2 C6 C7 . . 120.5(3)
N2 C6 C5 . . 116.1(3)
C7 C6 C5 . . 123.4(3)
C8 C7 C6 . . 120.6(4)
C8 C7 H7A . . 119.7
C6 C7 H7A . . 119.7
C7 C8 C9 . . 119.3(4)
C7 C8 H8A . . 120.3
C9 C8 H8A . . 120.3
C8 C9 C10 . . 118.2(4)
C8 C9 H9A . . 120.9
C10 C9 H9A . . 120.9
N2 C10 C9 . . 122.8(3)
N2 C10 H10A . . 118.6
C9 C10 H10A . . 118.6

loop_
_geom_bond_atom_site_label_1
_geom_bond_atom_site_label_2
_geom_bond_site_symmetry_2
_geom_bond_distance
Cd1 N1 2 2.411(3)
Cd1 N1 . 2.411(3)
Cd1 N2 . 2.411(3)
Cd1 N2 2 2.411(3)
Cd1 Br1 2 2.6587(4)
Cd1 Br1 . 2.6587(4)
N1 C1 . 1.337(4)
N1 C5 . 1.343(4)
N2 C6 . 1.345(4)
N2 C10 . 1.345(4)
C1 C2 . 1.379(5)
C1 H1A . 0.9300
C2 C3 . 1.366(6)
C2 H2A . 0.9300
C3 C4 . 1.386(5)
C3 H3A . 0.9300
C4 C5 . 1.391(4)
C4 H4A . 0.9300
C5 C6 . 1.483(5)
C6 C7 . 1.374(5)
C7 C8 . 1.364(5)
C7 H7A . 0.9300
C8 C9 . 1.367(5)
C8 H8A . 0.9300
C9 C10 . 1.376(5)
C9 H9A . 0.9300
C10 H10A . 0.9300
